data_4329622
loop_
_publ_author_name
'Tapash Deb'
'Gregory T. Rohde'
'Victor G. Young'
'Michael P. Jensen'

_publ_section_title
;
 Aerobic and Hydrolytic Decomposition of Pseudotetrahedral Nickel
 Phenolate Complexes
;
_journal_name_full 'Inorganic Chemistry'
_journal_page_first 7257
_journal_page_last 7270
_journal_paper_doi 10.1021/ic300551z
_journal_volume 51
_journal_year 2012
_chemical_formula_moiety 'C60 H56 B2 N12 Ni'
_chemical_formula_sum 'C60 H56 B2 N12 Ni'
_chemical_formula_weight 1025.50
_chemical_name_systematic
; 
 ? 
;
_space_group_IT_number 15
_symmetry_cell_setting monoclinic
_symmetry_space_group_name_Hall '-C 2yc'
_symmetry_space_group_name_H-M 'C 1 2/c 1'
_atom_sites_solution_hydrogens geom
_atom_sites_solution_primary direct
_atom_sites_solution_secondary difmap
_audit_creation_method SHELXL-97
_cell_angle_alpha 90.00
_cell_angle_beta 111.5050(10)
_cell_angle_gamma 90.00
_cell_formula_units_Z 4
_cell_length_a 18.0500(9)
_cell_length_b 13.7439(7)
_cell_length_c 21.9848(15)
_cell_measurement_reflns_used 9908
_cell_measurement_temperature 173(2)
_cell_measurement_theta_max 27.48
_cell_measurement_theta_min 2.35
_cell_volume 5074.3(5)
_computing_cell_refinement 'Bruker SAINT'
_computing_data_collection 'Bruker APEX2'
_computing_data_reduction 'Bruker SAINT'
_computing_molecular_graphics 'Bruker SHELXTL'
_computing_publication_material 'Bruker SHELXTL'
_computing_structure_refinement 'SHELXL-97 (Sheldrick, 1997)'
_computing_structure_solution 'SHELXS-97 (Sheldrick, 1990)'
_diffrn_ambient_temperature 173(2)
_diffrn_measured_fraction_theta_full 0.998
_diffrn_measured_fraction_theta_max 0.998
_diffrn_measurement_device_type 'Bruker APEX-II CCD'
_diffrn_measurement_method '\f and \w scans'
_diffrn_radiation_monochromator graphite
_diffrn_radiation_source 'normal-focus sealed tube'
_diffrn_radiation_type MoK\a
_diffrn_radiation_wavelength 0.71073
_diffrn_reflns_av_R_equivalents 0.0221
_diffrn_reflns_av_sigmaI/netI 0.0172
_diffrn_reflns_limit_h_max 23
_diffrn_reflns_limit_h_min -23
_diffrn_reflns_limit_k_max 17
_diffrn_reflns_limit_k_min -17
_diffrn_reflns_limit_l_max 28
_diffrn_reflns_limit_l_min -28
_diffrn_reflns_number 28593
_diffrn_reflns_theta_full 27.48
_diffrn_reflns_theta_max 27.48
_diffrn_reflns_theta_min 1.94
_diffrn_standards_number 0
_exptl_absorpt_coefficient_mu 0.437
_exptl_absorpt_correction_T_max 0.8317
_exptl_absorpt_correction_T_min 0.6387
_exptl_absorpt_correction_type multi-scan
_exptl_absorpt_process_details 'SADABS, R. Blessing, 1995'
_exptl_crystal_colour green
_exptl_crystal_density_diffrn 1.342
_exptl_crystal_description block
_exptl_crystal_F_000 2152
_exptl_crystal_size_max 0.45
_exptl_crystal_size_mid 0.40
_exptl_crystal_size_min 0.32
_refine_diff_density_max 0.268
_refine_diff_density_min -0.325
_refine_diff_density_rms 0.044
_refine_ls_extinction_method none
_refine_ls_goodness_of_fit_ref 1.032
_refine_ls_hydrogen_treatment mixed
_refine_ls_matrix_type full
_refine_ls_number_parameters 346
_refine_ls_number_reflns 5818
_refine_ls_number_restraints 0
_refine_ls_restrained_S_all 1.032
_refine_ls_R_factor_all 0.0356
_refine_ls_R_factor_gt 0.0308
_refine_ls_shift/su_max 0.001
_refine_ls_shift/su_mean 0.000
_refine_ls_structure_factor_coef Fsqd
_refine_ls_weighting_details 'calc w=1/[\s^2^(Fo^2^)+(0.0377P)^2^+3.8458P] where P=(Fo^2^+2Fc^2^)/3'
_refine_ls_weighting_scheme calc
_refine_ls_wR_factor_gt 0.0776
_refine_ls_wR_factor_ref 0.0805
_reflns_number_gt 5209
_reflns_number_total 5818
_reflns_threshold_expression >2sigma(I)
_cod_data_source_file ic300551z_si_001_5.cif
_cod_data_source_block 11274a_4
_cod_database_code 4329622

loop_
_symmetry_equiv_pos_as_xyz
'x, y, z'
'-x, y, -z+1/2'
'x+1/2, y+1/2, z'
'-x+1/2, y+1/2, -z+1/2'
'-x, -y, -z'
'x, -y, z-1/2'
'-x+1/2, -y+1/2, -z'
'x+1/2, -y+1/2, z-1/2'

loop_
_atom_site_label
_atom_site_type_symbol
_atom_site_fract_x
_atom_site_fract_y
_atom_site_fract_z
_atom_site_U_iso_or_equiv
_atom_site_adp_type
_atom_site_occupancy
_atom_site_symmetry_multiplicity
_atom_site_calc_flag
_atom_site_refinement_flags
Ni1 Ni 0.5000 0.706547(16) 0.7500 0.02294(7) Uani 1 2 d S
N1 N 0.42168(6) 0.60225(8) 0.76796(5) 0.0266(2) Uani 1 1 d .
N2 N 0.40546(6) 0.62616(8) 0.82230(5) 0.0273(2) Uani 1 1 d .
N3 N 0.44045(6) 0.82225(8) 0.78028(5) 0.0242(2) Uani 1 1 d .
N4 N 0.44035(6) 0.80383(8) 0.84164(5) 0.0258(2) Uani 1 1 d .
N5 N 0.41386(6) 0.69428(8) 0.64750(5) 0.0262(2) Uani 1 1 d .
N6 N 0.45478(7) 0.67757(8) 0.60688(5) 0.0262(2) Uani 1 1 d .
C1 C 0.36968(8) 0.53072(10) 0.73763(6) 0.0292(3) Uani 1 1 d .
C2 C 0.32028(8) 0.51135(10) 0.77244(7) 0.0335(3) Uani 1 1 d .
H2A H 0.2784 0.4650 0.7615 0.040 Uiso 1 1 calc R
C3 C 0.34409(8) 0.57232(10) 0.82534(7) 0.0314(3) Uani 1 1 d .
C4 C 0.31116(9) 0.58314(13) 0.87831(8) 0.0417(4) Uani 1 1 d .
H4A H 0.3536 0.5721 0.9209 0.063 Uiso 1 1 calc R
H4B H 0.2686 0.5355 0.8718 0.063 Uiso 1 1 calc R
H4C H 0.2897 0.6490 0.8770 0.063 Uiso 1 1 calc R
C5 C 0.36771(9) 0.47672(10) 0.67876(7) 0.0315(3) Uani 1 1 d .
C6 C 0.43486(10) 0.45988(11) 0.66386(8) 0.0383(3) Uani 1 1 d .
H6A H 0.4846 0.4856 0.6916 0.046 Uiso 1 1 calc R
C7 C 0.43104(11) 0.40633(12) 0.60926(8) 0.0446(4) Uani 1 1 d .
H7A H 0.4779 0.3960 0.6001 0.054 Uiso 1 1 calc R
C8 C 0.35969(12) 0.36811(12) 0.56839(8) 0.0482(4) Uani 1 1 d .
H8A H 0.3568 0.3322 0.5307 0.058 Uiso 1 1 calc R
C9 C 0.29247(11) 0.38279(14) 0.58302(9) 0.0525(4) Uani 1 1 d .
H9A H 0.2431 0.3560 0.5554 0.063 Uiso 1 1 calc R
C10 C 0.29596(10) 0.43621(12) 0.63762(8) 0.0427(4) Uani 1 1 d .
H10A H 0.2491 0.4452 0.6470 0.051 Uiso 1 1 calc R
C11 C 0.41565(7) 0.91539(9) 0.76676(6) 0.0255(2) Uani 1 1 d .
C12 C 0.40089(8) 0.95534(10) 0.81967(7) 0.0320(3) Uani 1 1 d .
H12A H 0.3826 1.0193 0.8227 0.038 Uiso 1 1 calc R
C13 C 0.41807(8) 0.88386(10) 0.86625(7) 0.0307(3) Uani 1 1 d .
C14 C 0.41834(11) 0.88880(13) 0.93425(7) 0.0457(4) Uani 1 1 d .
H14A H 0.3875 0.8343 0.9415 0.069 Uiso 1 1 calc R
H14B H 0.3944 0.9503 0.9402 0.069 Uiso 1 1 calc R
H14C H 0.4733 0.8850 0.9656 0.069 Uiso 1 1 calc R
C15 C 0.40509(7) 0.97003(9) 0.70619(6) 0.0265(3) Uani 1 1 d .
C16 C 0.40762(9) 1.07145(10) 0.70948(7) 0.0349(3) Uani 1 1 d .
H16A H 0.4157 1.1025 0.7500 0.042 Uiso 1 1 calc R
C17 C 0.39872(10) 1.12783(11) 0.65510(8) 0.0415(3) Uani 1 1 d .
H17A H 0.4010 1.1968 0.6586 0.050 Uiso 1 1 calc R
C18 C 0.38648(10) 1.08379(12) 0.59587(7) 0.0408(3) Uani 1 1 d .
H18A H 0.3807 1.1220 0.5584 0.049 Uiso 1 1 calc R
C19 C 0.38273(9) 0.98352(12) 0.59148(7) 0.0389(3) Uani 1 1 d .
H19A H 0.3740 0.9530 0.5506 0.047 Uiso 1 1 calc R
C20 C 0.39154(8) 0.92671(10) 0.64583(6) 0.0313(3) Uani 1 1 d .
H20A H 0.3883 0.8579 0.6418 0.038 Uiso 1 1 calc R
C21 C 0.33606(8) 0.67911(9) 0.61041(6) 0.0287(3) Uani 1 1 d .
C22 C 0.32907(9) 0.65270(10) 0.54708(7) 0.0341(3) Uani 1 1 d .
H22A H 0.2812 0.6383 0.5115 0.041 Uiso 1 1 calc R
C23 C 0.40439(9) 0.65171(10) 0.54649(6) 0.0314(3) Uani 1 1 d .
C24 C 0.43162(10) 0.62407(13) 0.49251(7) 0.0439(4) Uani 1 1 d .
H24A H 0.4660 0.6754 0.4865 0.066 Uiso 1 1 calc R
H24B H 0.3853 0.6157 0.4520 0.066 Uiso 1 1 calc R
H24C H 0.4615 0.5629 0.5036 0.066 Uiso 1 1 calc R
C25 C 0.26764(8) 0.69255(10) 0.63130(7) 0.0302(3) Uani 1 1 d .
C26 C 0.19243(9) 0.66097(13) 0.58993(8) 0.0423(4) Uani 1 1 d .
H26A H 0.1870 0.6286 0.5503 0.051 Uiso 1 1 calc R
C27 C 0.12590(9) 0.67594(14) 0.60555(9) 0.0489(4) Uani 1 1 d .
H27A H 0.0754 0.6539 0.5766 0.059 Uiso 1 1 calc R
C28 C 0.13176(9) 0.72238(12) 0.66254(9) 0.0439(4) Uani 1 1 d .
H28A H 0.0856 0.7339 0.6726 0.053 Uiso 1 1 calc R
C29 C 0.20562(9) 0.75195(11) 0.70475(8) 0.0406(3) Uani 1 1 d .
H29A H 0.2107 0.7824 0.7449 0.049 Uiso 1 1 calc R
C30 C 0.27262(9) 0.73761(11) 0.68911(7) 0.0356(3) Uani 1 1 d .
H30A H 0.3230 0.7591 0.7186 0.043 Uiso 1 1 calc R
B1 B 0.45607(9) 0.70137(11) 0.87166(7) 0.0273(3) Uani 1 1 d .
H1B H 0.4396(9) 0.6988(10) 0.9154(7) 0.027(4) Uiso 1 1 d .

loop_
_atom_site_aniso_label
_atom_site_aniso_U_11
_atom_site_aniso_U_22
_atom_site_aniso_U_33
_atom_site_aniso_U_23
_atom_site_aniso_U_13
_atom_site_aniso_U_12
Ni1 0.02532(12) 0.02344(12) 0.02127(12) 0.000 0.00999(9) 0.000
N1 0.0278(5) 0.0278(5) 0.0250(5) -0.0010(4) 0.0106(4) -0.0012(4)
N2 0.0279(5) 0.0302(6) 0.0258(5) 0.0000(4) 0.0122(4) -0.0024(4)
N3 0.0243(5) 0.0281(5) 0.0205(5) 0.0000(4) 0.0087(4) -0.0013(4)
N4 0.0271(5) 0.0301(6) 0.0212(5) -0.0001(4) 0.0102(4) 0.0002(4)
N5 0.0278(5) 0.0259(5) 0.0254(5) -0.0013(4) 0.0103(4) 0.0001(4)
N6 0.0311(6) 0.0250(5) 0.0222(5) -0.0021(4) 0.0093(4) 0.0019(4)
C1 0.0296(6) 0.0258(6) 0.0298(6) 0.0011(5) 0.0079(5) -0.0005(5)
C2 0.0306(7) 0.0322(7) 0.0369(7) 0.0007(6) 0.0113(6) -0.0071(5)
C3 0.0298(7) 0.0331(7) 0.0329(7) 0.0039(5) 0.0132(5) -0.0027(5)
C4 0.0395(8) 0.0509(9) 0.0422(8) -0.0018(7) 0.0238(7) -0.0107(7)
C5 0.0385(7) 0.0237(6) 0.0294(7) 0.0009(5) 0.0091(6) -0.0023(5)
C6 0.0433(8) 0.0341(7) 0.0387(8) -0.0052(6) 0.0166(7) -0.0075(6)
C7 0.0613(10) 0.0351(8) 0.0440(9) -0.0044(7) 0.0271(8) -0.0037(7)
C8 0.0730(12) 0.0340(8) 0.0344(8) -0.0062(6) 0.0160(8) -0.0021(8)
C9 0.0536(10) 0.0494(10) 0.0418(9) -0.0139(8) 0.0025(8) -0.0071(8)
C10 0.0391(8) 0.0421(8) 0.0400(8) -0.0074(7) 0.0063(6) -0.0031(7)
C11 0.0226(6) 0.0279(6) 0.0243(6) -0.0009(5) 0.0068(5) 0.0011(5)
C12 0.0355(7) 0.0325(7) 0.0290(7) -0.0006(5) 0.0130(6) 0.0086(6)
C13 0.0317(7) 0.0351(7) 0.0271(6) -0.0021(5) 0.0128(5) 0.0052(5)
C14 0.0637(10) 0.0483(9) 0.0300(7) 0.0009(6) 0.0230(7) 0.0166(8)
C15 0.0236(6) 0.0294(6) 0.0251(6) 0.0018(5) 0.0073(5) 0.0026(5)
C16 0.0433(8) 0.0304(7) 0.0308(7) -0.0013(6) 0.0131(6) 0.0025(6)
C17 0.0532(9) 0.0298(7) 0.0415(8) 0.0050(6) 0.0173(7) 0.0027(6)
C18 0.0465(8) 0.0424(8) 0.0327(7) 0.0117(6) 0.0134(6) 0.0031(7)
C19 0.0450(8) 0.0444(8) 0.0250(7) 0.0000(6) 0.0103(6) 0.0007(7)
C20 0.0340(7) 0.0302(7) 0.0281(6) -0.0011(5) 0.0095(5) 0.0008(5)
C21 0.0302(6) 0.0238(6) 0.0281(6) 0.0008(5) 0.0059(5) -0.0004(5)
C22 0.0353(7) 0.0321(7) 0.0277(7) -0.0027(5) 0.0031(6) -0.0012(6)
C23 0.0395(7) 0.0264(6) 0.0240(6) -0.0021(5) 0.0069(5) 0.0022(5)
C24 0.0539(9) 0.0482(9) 0.0279(7) -0.0094(6) 0.0128(7) 0.0047(7)
C25 0.0277(6) 0.0262(6) 0.0323(7) 0.0047(5) 0.0055(5) -0.0009(5)
C26 0.0358(8) 0.0493(9) 0.0352(8) 0.0007(7) 0.0051(6) -0.0100(7)
C27 0.0283(7) 0.0613(11) 0.0482(9) 0.0133(8) 0.0034(7) -0.0088(7)
C28 0.0311(7) 0.0443(9) 0.0578(10) 0.0192(8) 0.0181(7) 0.0041(6)
C29 0.0392(8) 0.0345(8) 0.0516(9) 0.0022(7) 0.0209(7) 0.0010(6)
C30 0.0298(7) 0.0349(7) 0.0401(8) -0.0037(6) 0.0103(6) -0.0028(6)
B1 0.0298(7) 0.0285(7) 0.0247(7) 0.0004(6) 0.0113(6) -0.0021(6)

loop_
_atom_type_symbol
_atom_type_description
_atom_type_scat_dispersion_real
_atom_type_scat_dispersion_imag
_atom_type_scat_source
C C 0.0033 0.0016 'International Tables Vol C Tables 4.2.6.8 and 6.1.1.4'
H H 0.0000 0.0000 'International Tables Vol C Tables 4.2.6.8 and 6.1.1.4'
N N 0.0061 0.0033 'International Tables Vol C Tables 4.2.6.8 and 6.1.1.4'
B B 0.0013 0.0007 'International Tables Vol C Tables 4.2.6.8 and 6.1.1.4'
Ni Ni 0.3393 1.1124 'International Tables Vol C Tables 4.2.6.8 and 6.1.1.4'

loop_
_geom_angle_atom_site_label_1
_geom_angle_atom_site_label_2
_geom_angle_atom_site_label_3
_geom_angle
_geom_angle_site_symmetry_1
_geom_angle_site_symmetry_3
N1 Ni1 N1 96.32(6) . 2_656
N1 Ni1 N3 169.84(4) . 2_656
N1 Ni1 N3 89.96(4) 2_656 2_656
N1 Ni1 N3 89.96(4) . .
N1 Ni1 N3 169.84(4) 2_656 .
N3 Ni1 N3 85.00(6) 2_656 .
N1 Ni1 N5 82.71(4) . .
N1 Ni1 N5 91.48(4) 2_656 .
N3 Ni1 N5 89.17(4) 2_656 .
N3 Ni1 N5 97.25(4) . .
N1 Ni1 N5 91.48(4) . 2_656
N1 Ni1 N5 82.71(4) 2_656 2_656
N3 Ni1 N5 97.25(4) 2_656 2_656
N3 Ni1 N5 89.17(4) . 2_656
N5 Ni1 N5 171.31(6) . 2_656
C1 N1 N2 105.81(10) . .
C1 N1 Ni1 141.06(9) . .
N2 N1 Ni1 111.43(8) . .
C3 N2 N1 110.61(11) . .
C3 N2 B1 128.25(11) . .
N1 N2 B1 121.08(10) . .
C11 N3 N4 105.71(10) . .
C11 N3 Ni1 142.38(8) . .
N4 N3 Ni1 110.34(8) . .
C13 N4 N3 110.56(11) . .
C13 N4 B1 127.55(11) . .
N3 N4 B1 121.62(10) . .
C21 N5 N6 105.59(10) . .
C21 N5 Ni1 143.60(9) . .
N6 N5 Ni1 109.21(8) . .
C23 N6 N5 110.75(11) . .
C23 N6 B1 127.49(11) . 2_656
N5 N6 B1 121.18(10) . 2_656
N1 C1 C2 109.57(12) . .
N1 C1 C5 125.76(12) . .
C2 C1 C5 124.58(12) . .
C3 C2 C1 106.50(12) . .
C3 C2 H2A 126.7 . .
C1 C2 H2A 126.7 . .
N2 C3 C2 107.49(12) . .
N2 C3 C4 123.34(13) . .
C2 C3 C4 129.16(13) . .
C3 C4 H4A 109.5 . .
C3 C4 H4B 109.5 . .
H4A C4 H4B 109.5 . .
C3 C4 H4C 109.5 . .
H4A C4 H4C 109.5 . .
H4B C4 H4C 109.5 . .
C6 C5 C10 117.67(14) . .
C6 C5 C1 123.19(13) . .
C10 C5 C1 119.06(13) . .
C5 C6 C7 121.50(15) . .
C5 C6 H6A 119.2 . .
C7 C6 H6A 119.2 . .
C8 C7 C6 120.33(16) . .
C8 C7 H7A 119.8 . .
C6 C7 H7A 119.8 . .
C7 C8 C9 118.98(15) . .
C7 C8 H8A 120.5 . .
C9 C8 H8A 120.5 . .
C8 C9 C10 120.92(16) . .
C8 C9 H9A 119.5 . .
C10 C9 H9A 119.5 . .
C9 C10 C5 120.58(16) . .
C9 C10 H10A 119.7 . .
C5 C10 H10A 119.7 . .
N3 C11 C12 109.73(11) . .
N3 C11 C15 126.96(11) . .
C12 C11 C15 123.31(12) . .
C13 C12 C11 106.29(12) . .
C13 C12 H12A 126.9 . .
C11 C12 H12A 126.9 . .
N4 C13 C12 107.68(11) . .
N4 C13 C14 123.05(13) . .
C12 C13 C14 129.18(13) . .
C13 C14 H14A 109.5 . .
C13 C14 H14B 109.5 . .
H14A C14 H14B 109.5 . .
C13 C14 H14C 109.5 . .
H14A C14 H14C 109.5 . .
H14B C14 H14C 109.5 . .
C20 C15 C16 117.88(12) . .
C20 C15 C11 124.12(12) . .
C16 C15 C11 118.00(12) . .
C17 C16 C15 121.56(14) . .
C17 C16 H16A 119.2 . .
C15 C16 H16A 119.2 . .
C18 C17 C16 119.86(14) . .
C18 C17 H17A 120.1 . .
C16 C17 H17A 120.1 . .
C17 C18 C19 119.40(14) . .
C17 C18 H18A 120.3 . .
C19 C18 H18A 120.3 . .
C18 C19 C20 120.95(14) . .
C18 C19 H19A 119.5 . .
C20 C19 H19A 119.5 . .
C19 C20 C15 120.34(13) . .
C19 C20 H20A 119.8 . .
C15 C20 H20A 119.8 . .
N5 C21 C22 109.49(12) . .
N5 C21 C25 126.34(12) . .
C22 C21 C25 124.11(12) . .
C23 C22 C21 106.59(12) . .
C23 C22 H22A 126.7 . .
C21 C22 H22A 126.7 . .
N6 C23 C22 107.56(12) . .
N6 C23 C24 123.29(13) . .
C22 C23 C24 129.10(13) . .
C23 C24 H24A 109.5 . .
C23 C24 H24B 109.5 . .
H24A C24 H24B 109.5 . .
C23 C24 H24C 109.5 . .
H24A C24 H24C 109.5 . .
H24B C24 H24C 109.5 . .
C30 C25 C26 117.14(14) . .
C30 C25 C21 124.03(12) . .
C26 C25 C21 118.80(13) . .
C27 C26 C25 121.20(16) . .
C27 C26 H26A 119.4 . .
C25 C26 H26A 119.4 . .
C28 C27 C26 120.83(15) . .
C28 C27 H27A 119.6 . .
C26 C27 H27A 119.6 . .
C27 C28 C29 118.89(15) . .
C27 C28 H28A 120.6 . .
C29 C28 H28A 120.6 . .
C28 C29 C30 120.50(16) . .
C28 C29 H29A 119.8 . .
C30 C29 H29A 119.8 . .
C25 C30 C29 121.40(14) . .
C25 C30 H30A 119.3 . .
C29 C30 H30A 119.3 . .
N2 B1 N4 110.20(11) . .
N2 B1 N6 111.02(11) . 2_656
N4 B1 N6 109.54(11) . 2_656
N2 B1 H1B 108.3(8) . .
N4 B1 H1B 109.7(8) . .
N6 B1 H1B 108.1(8) 2_656 .

loop_
_geom_bond_atom_site_label_1
_geom_bond_atom_site_label_2
_geom_bond_distance
_geom_bond_site_symmetry_2
Ni1 N1 2.1490(11) .
Ni1 N1 2.1490(11) 2_656
Ni1 N3 2.1568(11) 2_656
Ni1 N3 2.1568(11) .
Ni1 N5 2.2260(11) .
Ni1 N5 2.2260(11) 2_656
N1 C1 1.3540(17) .
N1 N2 1.3703(15) .
N2 C3 1.3540(17) .
N2 B1 1.5342(18) .
N3 C11 1.3528(16) .
N3 N4 1.3732(14) .
N4 C13 1.3504(17) .
N4 B1 1.5368(18) .
N5 C21 1.3569(17) .
N5 N6 1.3708(15) .
N6 C23 1.3530(17) .
N6 B1 1.5370(19) 2_656
C1 C2 1.3973(19) .
C1 C5 1.4809(19) .
C2 C3 1.369(2) .
C2 H2A 0.9500 .
C3 C4 1.4964(19) .
C4 H4A 0.9800 .
C4 H4B 0.9800 .
C4 H4C 0.9800 .
C5 C6 1.386(2) .
C5 C10 1.395(2) .
C6 C7 1.388(2) .
C6 H6A 0.9500 .
C7 C8 1.376(2) .
C7 H7A 0.9500 .
C8 C9 1.379(3) .
C8 H8A 0.9500 .
C9 C10 1.389(2) .
C9 H9A 0.9500 .
C10 H10A 0.9500 .
C11 C12 1.3974(18) .
C11 C15 1.4790(17) .
C12 C13 1.370(2) .
C12 H12A 0.9500 .
C13 C14 1.4948(19) .
C14 H14A 0.9800 .
C14 H14B 0.9800 .
C14 H14C 0.9800 .
C15 C20 1.3919(18) .
C15 C16 1.3958(19) .
C16 C17 1.384(2) .
C16 H16A 0.9500 .
C17 C18 1.378(2) .
C17 H17A 0.9500 .
C18 C19 1.381(2) .
C18 H18A 0.9500 .
C19 C20 1.387(2) .
C19 H19A 0.9500 .
C20 H20A 0.9500 .
C21 C22 1.3990(19) .
C21 C25 1.478(2) .
C22 C23 1.364(2) .
C22 H22A 0.9500 .
C23 C24 1.491(2) .
C24 H24A 0.9800 .
C24 H24B 0.9800 .
C24 H24C 0.9800 .
C25 C30 1.387(2) .
C25 C26 1.3976(19) .
C26 C27 1.380(2) .
C26 H26A 0.9500 .
C27 C28 1.375(3) .
C27 H27A 0.9500 .
C28 C29 1.377(2) .
C28 H28A 0.9500 .
C29 C30 1.387(2) .
C29 H29A 0.9500 .
C30 H30A 0.9500 .
B1 N6 1.5370(19) 2_656
B1 H1B 1.106(15) .

loop_
_geom_torsion_atom_site_label_1
_geom_torsion_atom_site_label_2
_geom_torsion_atom_site_label_3
_geom_torsion_atom_site_label_4
_geom_torsion
_geom_torsion_site_symmetry_1
_geom_torsion_site_symmetry_4
N1 Ni1 N1 C1 -63.73(14) 2_656 .
N3 Ni1 N1 C1 64.2(3) 2_656 .
N3 Ni1 N1 C1 124.27(14) . .
N5 Ni1 N1 C1 26.96(14) . .
N5 Ni1 N1 C1 -146.56(14) 2_656 .
N1 Ni1 N1 N2 134.21(9) 2_656 .
N3 Ni1 N1 N2 -97.9(2) 2_656 .
N3 Ni1 N1 N2 -37.79(8) . .
N5 Ni1 N1 N2 -135.10(8) . .
N5 Ni1 N1 N2 51.38(8) 2_656 .
C1 N1 N2 C3 -1.04(14) . .
Ni1 N1 N2 C3 167.35(9) . .
C1 N1 N2 B1 176.39(11) . .
Ni1 N1 N2 B1 -15.22(14) . .
N1 Ni1 N3 C11 -142.65(14) . .
N1 Ni1 N3 C11 89.0(3) 2_656 .
N3 Ni1 N3 C11 28.52(12) 2_656 .
N5 Ni1 N3 C11 -60.00(14) . .
N5 Ni1 N3 C11 125.87(14) 2_656 .
N1 Ni1 N3 N4 54.76(8) . .
N1 Ni1 N3 N4 -73.6(2) 2_656 .
N3 Ni1 N3 N4 -134.07(9) 2_656 .
N5 Ni1 N3 N4 137.40(8) . .
N5 Ni1 N3 N4 -36.73(8) 2_656 .
C11 N3 N4 C13 -1.49(14) . .
Ni1 N3 N4 C13 167.58(9) . .
C11 N3 N4 B1 173.01(11) . .
Ni1 N3 N4 B1 -17.92(13) . .
N1 Ni1 N5 C21 32.64(15) . .
N1 Ni1 N5 C21 128.83(15) 2_656 .
N3 Ni1 N5 C21 -141.23(15) 2_656 .
N3 Ni1 N5 C21 -56.38(15) . .
N5 Ni1 N5 C21 80.98(15) 2_656 .
N1 Ni1 N5 N6 -129.63(8) . .
N1 Ni1 N5 N6 -33.44(8) 2_656 .
N3 Ni1 N5 N6 56.49(8) 2_656 .
N3 Ni1 N5 N6 141.34(8) . .
N5 Ni1 N5 N6 -81.29(8) 2_656 .
C21 N5 N6 C23 -0.66(14) . .
Ni1 N5 N6 C23 168.53(8) . .
C21 N5 N6 B1 171.27(11) . 2_656
Ni1 N5 N6 B1 -19.54(13) . 2_656
N2 N1 C1 C2 1.02(14) . .
Ni1 N1 C1 C2 -161.64(11) . .
N2 N1 C1 C5 -175.73(12) . .
Ni1 N1 C1 C5 21.6(2) . .
N1 C1 C2 C3 -0.64(16) . .
C5 C1 C2 C3 176.15(13) . .
N1 N2 C3 C2 0.66(15) . .
B1 N2 C3 C2 -176.54(13) . .
N1 N2 C3 C4 -178.62(13) . .
B1 N2 C3 C4 4.2(2) . .
C1 C2 C3 N2 -0.01(16) . .
C1 C2 C3 C4 179.21(15) . .
N1 C1 C5 C6 29.6(2) . .
C2 C1 C5 C6 -146.71(15) . .
N1 C1 C5 C10 -153.79(14) . .
C2 C1 C5 C10 29.9(2) . .
C10 C5 C6 C7 1.3(2) . .
C1 C5 C6 C7 177.98(14) . .
C5 C6 C7 C8 -0.2(2) . .
C6 C7 C8 C9 -0.8(3) . .
C7 C8 C9 C10 0.8(3) . .
C8 C9 C10 C5 0.3(3) . .
C6 C5 C10 C9 -1.3(2) . .
C1 C5 C10 C9 -178.18(15) . .
N4 N3 C11 C12 0.60(14) . .
Ni1 N3 C11 C12 -162.47(11) . .
N4 N3 C11 C15 -179.62(12) . .
Ni1 N3 C11 C15 17.3(2) . .
N3 C11 C12 C13 0.47(16) . .
C15 C11 C12 C13 -179.33(12) . .
N3 N4 C13 C12 1.81(15) . .
B1 N4 C13 C12 -172.28(12) . .
N3 N4 C13 C14 -175.10(13) . .
B1 N4 C13 C14 10.8(2) . .
C11 C12 C13 N4 -1.37(16) . .
C11 C12 C13 C14 175.29(15) . .
N3 C11 C15 C20 24.0(2) . .
C12 C11 C15 C20 -156.23(14) . .
N3 C11 C15 C16 -157.03(13) . .
C12 C11 C15 C16 22.73(19) . .
C20 C15 C16 C17 -1.3(2) . .
C11 C15 C16 C17 179.62(13) . .
C15 C16 C17 C18 0.4(2) . .
C16 C17 C18 C19 0.4(3) . .
C17 C18 C19 C20 -0.4(2) . .
C18 C19 C20 C15 -0.6(2) . .
C16 C15 C20 C19 1.4(2) . .
C11 C15 C20 C19 -179.64(13) . .
N6 N5 C21 C22 0.24(14) . .
Ni1 N5 C21 C22 -162.39(11) . .
N6 N5 C21 C25 -176.93(12) . .
Ni1 N5 C21 C25 20.4(2) . .
N5 C21 C22 C23 0.25(16) . .
C25 C21 C22 C23 177.50(12) . .
N5 N6 C23 C22 0.83(15) . .
B1 N6 C23 C22 -170.47(12) 2_656 .
N5 N6 C23 C24 -176.84(13) . .
B1 N6 C23 C24 11.9(2) 2_656 .
C21 C22 C23 N6 -0.65(15) . .
C21 C22 C23 C24 176.85(15) . .
N5 C21 C25 C30 10.7(2) . .
C22 C21 C25 C30 -166.07(14) . .
N5 C21 C25 C26 -171.31(13) . .
C22 C21 C25 C26 11.9(2) . .
C30 C25 C26 C27 1.3(2) . .
C21 C25 C26 C27 -176.84(14) . .
C25 C26 C27 C28 -0.1(3) . .
C26 C27 C28 C29 -1.5(3) . .
C27 C28 C29 C30 1.8(2) . .
C26 C25 C30 C29 -0.9(2) . .
C21 C25 C30 C29 177.12(13) . .
C28 C29 C30 C25 -0.7(2) . .
C3 N2 B1 N4 -112.55(14) . .
N1 N2 B1 N4 70.51(15) . .
C3 N2 B1 N6 125.91(14) . 2_656
N1 N2 B1 N6 -51.03(15) . 2_656
C13 N4 B1 N2 125.70(13) . .
N3 N4 B1 N2 -47.80(15) . .
C13 N4 B1 N6 -111.88(14) . 2_656
N3 N4 B1 N6 74.61(14) . 2_656
